data_7029264
loop_
_publ_author_name
'Krupski, Sergei'
'P\"ottgen, Rainer'
'Schellenberg, Inga'
'Hahn, F. Ekkehardt'

_publ_section_title
;
 Benzannulated N-heterocyclic germylenes and stannylenes with sterically
 demanding N,N'-substituents.
;
_journal_issue 1
_journal_name_full 'Dalton transactions (Cambridge, England : 2003)'
_journal_page_first 173
_journal_page_last 181
_journal_paper_doi 10.1039/c3dt51961a
_journal_volume 43
_journal_year 2014
_chemical_formula_sum 'C18 H14 N2 Sn'
_chemical_formula_weight 377.00
_chemical_name_systematic
;
?
;
_space_group_IT_number 36
_symmetry_cell_setting orthorhombic
_symmetry_space_group_name_Hall 'C 2c -2'
_symmetry_space_group_name_H-M 'C m c 21'
_atom_sites_solution_hydrogens geom
_atom_sites_solution_primary direct
_atom_sites_solution_secondary difmap
_audit_creation_method SHELXL-97
_cell_angle_alpha 90.00
_cell_angle_beta 90.00
_cell_angle_gamma 90.00
_cell_formula_units_Z 4
_cell_length_a 24.0650(9)
_cell_length_b 9.4662(3)
_cell_length_c 6.1652(2)
_cell_measurement_reflns_used 900
_cell_measurement_temperature 153(2)
_cell_measurement_theta_max 22.5
_cell_measurement_theta_min 1
_cell_volume 1404.46(8)
_computing_cell_refinement 'APEX2(Bruker AXS, 2007)'
_computing_data_collection 'APEX2(Bruker AXS, 2007)'
_computing_data_reduction 'SAINT,SADABS (Bruker AXS, 2007 )'
_computing_molecular_graphics
;
ORTEP3,L.J. Farrugia, J. Appl. Cryst. (1997) 30, 565
;
_computing_structure_refinement
;
SHELXL-97, G. M. Sheldrick, Acta Cryst. (2008) A64, 112-122
;
_computing_structure_solution
;
SHELXS-97 , G. M. Sheldrick, Acta Cryst. (2008) A64, 112-122
;
_diffrn_ambient_temperature 153(2)
_diffrn_detector_area_resol_mean 80
_diffrn_measured_fraction_theta_full 0.999
_diffrn_measured_fraction_theta_max 0.999
_diffrn_measurement_device_type 'CCD area detector'
_diffrn_measurement_method 'Omega and Phi scans'
_diffrn_radiation_monochromator graphite
_diffrn_radiation_source 'rotating anode'
_diffrn_radiation_type MoK\a
_diffrn_radiation_wavelength 0.71073
_diffrn_reflns_av_R_equivalents 0.0159
_diffrn_reflns_av_sigmaI/netI 0.0137
_diffrn_reflns_limit_h_max 33
_diffrn_reflns_limit_h_min -34
_diffrn_reflns_limit_k_max 13
_diffrn_reflns_limit_k_min -13
_diffrn_reflns_limit_l_max 8
_diffrn_reflns_limit_l_min -8
_diffrn_reflns_number 8236
_diffrn_reflns_theta_full 30.50
_diffrn_reflns_theta_max 30.50
_diffrn_reflns_theta_min 1.69
_exptl_absorpt_coefficient_mu 1.813
_exptl_absorpt_correction_T_max 0.9310
_exptl_absorpt_correction_T_min 0.6806
_exptl_absorpt_correction_type multi-scan
_exptl_absorpt_process_details
;
Corrections were done with the SADABS program, utilizing the none merged
raw data obtained from the integration process. Integration and final cell
refinement were done with SAINT.

SADABS reports ratio of Tmin/Tmax = 0.822576

;
_exptl_crystal_colour 'dark red'
_exptl_crystal_density_diffrn 1.783
_exptl_crystal_density_method 'not measured'
_exptl_crystal_description 'transparent stick'
_exptl_crystal_F_000 744
_exptl_crystal_size_max 0.23
_exptl_crystal_size_mid 0.06
_exptl_crystal_size_min 0.04
_refine_diff_density_max 0.745
_refine_diff_density_min -0.455
_refine_diff_density_rms 0.075
_refine_ls_abs_structure_details 'Flack H D (1983), Acta Cryst. A39, 876-881'
_refine_ls_abs_structure_Flack -0.015(19)
_refine_ls_extinction_method none
_refine_ls_goodness_of_fit_ref 1.049
_refine_ls_hydrogen_treatment noref
_refine_ls_matrix_type full
_refine_ls_number_parameters 97
_refine_ls_number_reflns 2173
_refine_ls_number_restraints 1
_refine_ls_restrained_S_all 1.049
_refine_ls_R_factor_all 0.0178
_refine_ls_R_factor_gt 0.0176
_refine_ls_shift/su_max 0.001
_refine_ls_shift/su_mean 0.000
_refine_ls_structure_factor_coef Fsqd
_refine_ls_weighting_details 'calc w=1/[\s^2^(Fo^2^)+(0.0354P)^2^+0.3576P] where P=(Fo^2^+2Fc^2^)/3'
_refine_ls_weighting_scheme calc
_refine_ls_wR_factor_gt 0.0460
_refine_ls_wR_factor_ref 0.0462
_reflns_number_gt 2151
_reflns_number_total 2173
_reflns_threshold_expression >2sigma(I)
_cod_data_source_file c3dt51961a.txt
_cod_data_source_block sad5
_cod_original_sg_symbol_H-M Cmc2(1)
_cod_database_code 7029264

loop_
_symmetry_equiv_pos_as_xyz
'x, y, z'
'-x, -y, z+1/2'
'x, -y, z+1/2'
'-x, y, z'
'x+1/2, y+1/2, z'
'-x+1/2, -y+1/2, z+1/2'
'x+1/2, -y+1/2, z+1/2'
'-x+1/2, y+1/2, z'

loop_
_atom_site_label
_atom_site_type_symbol
_atom_site_fract_x
_atom_site_fract_y
_atom_site_fract_z
_atom_site_U_iso_or_equiv
_atom_site_adp_type
_atom_site_occupancy
_atom_site_symmetry_multiplicity
_atom_site_calc_flag
_atom_site_refinement_flags
Sn1 Sn 0.5000 0.894867(12) 0.70706(2) 0.01553(5) Uani 1 2 d S
N1 N 0.55492(6) 0.80778(15) 0.4767(2) 0.0149(2) Uani 1 1 d .
C1 C 0.53000(7) 0.74837(16) 0.2964(3) 0.0137(3) Uani 1 1 d .
C2 C 0.55799(7) 0.69379(17) 0.1160(3) 0.0166(3) Uani 1 1 d .
H2 H 0.5974 0.6971 0.1118 0.020 Uiso 1 1 calc R
C3 C 0.52919(8) 0.63486(19) -0.0573(3) 0.0177(3) Uani 1 1 d .
H3 H 0.5490 0.5946 -0.1756 0.021 Uiso 1 1 calc R
C4 C 0.61049(7) 0.77995(17) 0.5398(3) 0.0149(3) Uani 1 1 d .
C5 C 0.63541(7) 0.6473(2) 0.5154(3) 0.0174(3) Uani 1 1 d .
H5 H 0.6167 0.5753 0.4367 0.021 Uiso 1 1 calc R
C6 C 0.68744(9) 0.6199(2) 0.6057(3) 0.0214(4) Uani 1 1 d .
H6 H 0.7041 0.5298 0.5868 0.026 Uiso 1 1 calc R
C7 C 0.71510(7) 0.7234(2) 0.7229(5) 0.0243(3) Uani 1 1 d .
H7 H 0.7502 0.7035 0.7869 0.029 Uiso 1 1 calc R
C8 C 0.69126(8) 0.8561(2) 0.7463(3) 0.0237(4) Uani 1 1 d .
H8 H 0.7103 0.9277 0.8248 0.028 Uiso 1 1 calc R
C9 C 0.63912(9) 0.88479(18) 0.6542(3) 0.0200(4) Uani 1 1 d .
H9 H 0.6232 0.9760 0.6696 0.024 Uiso 1 1 calc R

loop_
_atom_site_aniso_label
_atom_site_aniso_U_11
_atom_site_aniso_U_22
_atom_site_aniso_U_33
_atom_site_aniso_U_23
_atom_site_aniso_U_13
_atom_site_aniso_U_12
Sn1 0.01656(7) 0.01540(7) 0.01464(7) -0.00448(7) 0.000 0.000
N1 0.0143(6) 0.0168(6) 0.0136(6) -0.0017(4) -0.0011(5) 0.0009(5)
C1 0.0144(7) 0.0137(7) 0.0130(6) 0.0005(5) -0.0007(5) 0.0007(5)
C2 0.0173(7) 0.0188(7) 0.0138(7) 0.0013(6) 0.0008(6) 0.0024(6)
C3 0.0241(9) 0.0158(6) 0.0131(7) 0.0002(6) 0.0016(6) 0.0014(6)
C4 0.0142(7) 0.0174(7) 0.0132(7) 0.0014(5) 0.0005(5) -0.0004(5)
C5 0.0163(7) 0.0169(7) 0.0189(7) 0.0015(6) -0.0007(6) -0.0008(6)
C6 0.0179(8) 0.0256(8) 0.0207(9) 0.0014(6) -0.0001(7) 0.0028(6)
C7 0.0162(6) 0.0348(8) 0.0218(9) -0.0025(10) -0.0039(9) 0.0016(5)
C8 0.0190(7) 0.0296(8) 0.0223(13) -0.0035(7) -0.0031(6) -0.0053(6)
C9 0.0184(8) 0.0208(8) 0.0207(10) -0.0017(5) -0.0011(6) -0.0024(5)

loop_
_atom_type_symbol
_atom_type_description
_atom_type_scat_dispersion_real
_atom_type_scat_dispersion_imag
_atom_type_scat_source
C C 0.0033 0.0016 'International Tables Vol C Tables 4.2.6.8 and 6.1.1.4'
H H 0.0000 0.0000 'International Tables Vol C Tables 4.2.6.8 and 6.1.1.4'
N N 0.0061 0.0033 'International Tables Vol C Tables 4.2.6.8 and 6.1.1.4'
Sn Sn -0.6537 1.4246 'International Tables Vol C Tables 4.2.6.8 and 6.1.1.4'

loop_
_geom_angle_atom_site_label_1
_geom_angle_atom_site_label_2
_geom_angle_atom_site_label_3
_geom_angle
_geom_angle_site_symmetry_1
_geom_angle_site_symmetry_3
N1 Sn1 N1 77.66(7) 4_655 .
C1 N1 C4 123.64(14) . .
C1 N1 Sn1 115.39(10) . .
C4 N1 Sn1 118.67(10) . .
N1 C1 C2 125.49(14) . .
N1 C1 C1 115.70(9) . 4_655
C2 C1 C1 118.77(9) . 4_655
C3 C2 C1 121.27(15) . .
C2 C3 C3 119.90(10) . 4_655
C9 C4 C5 118.65(16) . .
C9 C4 N1 118.10(15) . .
C5 C4 N1 122.80(14) . .
C6 C5 C4 120.56(17) . .
C7 C6 C5 120.52(17) . .
C6 C7 C8 119.63(17) . .
C7 C8 C9 120.15(17) . .
C4 C9 C8 120.47(17) . .

loop_
_geom_bond_atom_site_label_1
_geom_bond_atom_site_label_2
_geom_bond_distance
_geom_bond_site_symmetry_2
Sn1 N1 2.1077(14) 4_655
Sn1 N1 2.1077(14) .
N1 C1 1.383(2) .
N1 C4 1.417(2) .
C1 C2 1.399(2) .
C1 C1 1.444(3) 4_655
C2 C3 1.390(2) .
C3 C3 1.405(4) 4_655
C4 C9 1.399(2) .
C4 C5 1.400(2) .
C5 C6 1.394(3) .
C6 C7 1.387(3) .
C7 C8 1.389(3) .
C8 C9 1.404(3) .
